data_7243902
loop_
_publ_author_name
'Stevanovi\'c, Dragana'
'Bugarinovi\'c, Jovana'
'Pe\<si\'c, Marko'
'Todosijevi\'c, Anka'
'Bogdanovi\'c, Goran A.'
'Damljanovi\'c, Ivan'

_publ_section_title
;
 Chemoselective synthesis of multifunctional ferrocene-containing
 derivatives by the cross Rauhut--Currier reaction
;
_journal_issue 57
_journal_name_full 'RSC Advances'
_journal_page_first 36208
_journal_page_last 36214
_journal_paper_doi 10.1039/D1RA07619A
_journal_volume 11
_journal_year 2021
_chemical_formula_moiety 'C25 H23 Fe2 N O3'
_chemical_formula_sum 'C25 H23 Fe2 N O3'
_chemical_formula_weight 497.14
_chemical_name_systematic 1,3-Diferrocenyl-2-methylene-4-nitrobutan-1-one
_space_group_crystal_system triclinic
_space_group_IT_number 2
_space_group_name_Hall '-P 1'
_space_group_name_H-M_alt 'P -1'
_atom_sites_solution_hydrogens geom
_audit_creation_method SHELXL-2014/6
_audit_update_record
;
2021-07-12 deposited with the CCDC.	2021-11-03 downloaded from the CCDC.
;
_cell_angle_alpha 66.206(2)
_cell_angle_beta 86.515(2)
_cell_angle_gamma 80.988(2)
_cell_formula_units_Z 2
_cell_length_a 5.89550(10)
_cell_length_b 12.6957(3)
_cell_length_c 15.6399(4)
_cell_measurement_reflns_used 8653
_cell_measurement_temperature 293(2)
_cell_measurement_theta_max 26.3310
_cell_measurement_theta_min 2.6840
_cell_volume 1057.88(4)
_computing_cell_refinement 'CrysAlisPro 1.171.40.82a (Rigaku OD, 2020)'
_computing_data_collection 'CrysAlisPro 1.171.40.82a (Rigaku OD, 2020)'
_computing_data_reduction 'CrysAlisPro 1.171.40.82a (Rigaku OD, 2020)'
_computing_structure_refinement 'SHELXL-2014/6 (Sheldrick, 2014)'
_diffrn_ambient_temperature 293(2)
_diffrn_detector 'CCD plate'
_diffrn_detector_area_resol_mean 16.3280
_diffrn_detector_type Sapphire3
_diffrn_measured_fraction_theta_full 0.999
_diffrn_measured_fraction_theta_max 0.998
_diffrn_measurement_device 'four-circle diffractometer'
_diffrn_measurement_device_type 'Xcalibur, Sapphire3, Gemini'
_diffrn_radiation_monochromator graphite
_diffrn_radiation_probe x-ray
_diffrn_radiation_type 'Mo K\a'
_diffrn_radiation_wavelength 0.71073
_diffrn_reflns_av_R_equivalents 0.0172
_diffrn_reflns_av_unetI/netI 0.0124
_diffrn_reflns_Laue_measured_fraction_full 0.999
_diffrn_reflns_Laue_measured_fraction_max 0.998
_diffrn_reflns_limit_h_max 5
_diffrn_reflns_limit_h_min -7
_diffrn_reflns_limit_k_max 15
_diffrn_reflns_limit_k_min -15
_diffrn_reflns_limit_l_max 19
_diffrn_reflns_limit_l_min -19
_diffrn_reflns_number 16769
_diffrn_reflns_point_group_measured_fraction_full 0.999
_diffrn_reflns_point_group_measured_fraction_max 0.998
_diffrn_reflns_theta_full 26.000
_diffrn_reflns_theta_max 26.390
_diffrn_reflns_theta_min 2.680
_diffrn_source 'fine-focus sealed X-ray tube'
_diffrn_source_type 'Enhance (Mo) X-ray Source'
_exptl_absorpt_coefficient_mu 1.399
_exptl_absorpt_correction_T_max 1.00000
_exptl_absorpt_correction_T_min 0.74017
_exptl_absorpt_correction_type multi-scan
_exptl_absorpt_process_details
;
CrysAlisPro 1.171.40.82a (Rigaku Oxford Diffraction, 2020)
Empirical absorption correction using spherical harmonics,
implemented in SCALE3 ABSPACK scaling algorithm.
;
_exptl_crystal_colour orange
_exptl_crystal_density_diffrn 1.561
_exptl_crystal_description prism
_exptl_crystal_F_000 512
_exptl_crystal_size_max 0.52
_exptl_crystal_size_mid 0.32
_exptl_crystal_size_min 0.15
_refine_diff_density_max 0.573
_refine_diff_density_min -0.303
_refine_diff_density_rms 0.064
_refine_ls_extinction_method none
_refine_ls_goodness_of_fit_ref 1.272
_refine_ls_hydrogen_treatment constr
_refine_ls_matrix_type full
_refine_ls_number_parameters 280
_refine_ls_number_reflns 4350
_refine_ls_number_restraints 0
_refine_ls_restrained_S_all 1.272
_refine_ls_R_factor_all 0.0386
_refine_ls_R_factor_gt 0.0364
_refine_ls_shift/su_max 0.001
_refine_ls_shift/su_mean 0.000
_refine_ls_structure_factor_coef Fsqd
_refine_ls_weighting_details 'w=1/[\s^2^(Fo^2^)+(0.0179P)^2^+1.6685P] where P=(Fo^2^+2Fc^2^)/3'
_refine_ls_weighting_scheme calc
_refine_ls_wR_factor_gt 0.0937
_refine_ls_wR_factor_ref 0.0946
_reflns_Friedel_coverage 0.000
_reflns_number_gt 4069
_reflns_number_total 4350
_reflns_threshold_expression 'I > 2\s(I)'
_cod_data_source_file d1ra07619a2.cif
_cod_data_source_block ds-863b
_cod_database_code 7243902
_shelx_space_group_comment
;
The symmetry employed for this shelxl refinement is uniquely defined
by the following loop, which should always be used as a source of
symmetry information in preference to the above space-group names.
They are only intended as comments.
;
_oxdiff_exptl_absorpt_empirical_details
;
Empirical correction (ABSPACK) includes:
- Absorption correction using spherical harmonics
- Frame scaling
;
_shelxl_version_number 2014/6

loop_
_space_group_symop_operation_xyz
'x, y, z'
'-x, -y, -z'

loop_
_atom_site_label
_atom_site_type_symbol
_atom_site_fract_x
_atom_site_fract_y
_atom_site_fract_z
_atom_site_U_iso_or_equiv
_atom_site_adp_type
_atom_site_occupancy
_atom_site_site_symmetry_order
_atom_site_calc_flag
_atom_site_refinement_flags_posn
_atom_site_refinement_flags_adp
_atom_site_refinement_flags_occupancy
_atom_site_disorder_assembly
_atom_site_disorder_group
Fe1 Fe 0.37842(8) -0.20690(4) 0.77790(3) 0.03404(12) Uani 1 1 d . . . . .
Fe2 Fe 0.09394(7) 0.29651(3) 0.81688(3) 0.03071(12) Uani 1 1 d . . . . .
N1 N 0.5221(7) 0.3665(3) 0.5148(2) 0.0563(9) Uani 1 1 d . . . . .
O1 O 0.6760(5) 0.0487(2) 0.6958(2) 0.0584(7) Uani 1 1 d . . . . .
O2 O 0.3642(8) 0.4191(3) 0.4640(2) 0.0912(12) Uani 1 1 d . . . . .
O3 O 0.7184(8) 0.3563(4) 0.4879(3) 0.1051(14) Uani 1 1 d . . . . .
C1 C 0.5099(6) 0.0374(3) 0.6599(2) 0.0366(7) Uani 1 1 d . . . . .
C2 C 0.3344(6) 0.1408(3) 0.6111(2) 0.0361(7) Uani 1 1 d . . . . .
C3 C 0.2944(6) 0.2393(3) 0.6450(2) 0.0384(7) Uani 1 1 d . . . . .
H3 H 0.1547 0.2903 0.6142 0.046 Uiso 1 1 calc R U . . .
C4 C 0.4856(7) 0.3120(3) 0.6177(2) 0.0493(9) Uani 1 1 d . . . . .
H4A H 0.4516 0.3729 0.6411 0.059 Uiso 1 1 calc R U . . .
H4B H 0.6267 0.2636 0.6473 0.059 Uiso 1 1 calc R U . . .
C5 C 0.2294(7) 0.1540(3) 0.5345(2) 0.0519(9) Uani 1 1 d . . . . .
H5A H 0.2638 0.0981 0.5096 0.062 Uiso 1 1 calc R U . . .
H5B H 0.1210 0.2191 0.5055 0.062 Uiso 1 1 calc R U . . .
C6 C 0.4780(5) -0.0766(3) 0.6618(2) 0.0338(6) Uani 1 1 d . . . . .
C7 C 0.2758(6) -0.1132(3) 0.6430(2) 0.0424(7) Uani 1 1 d . . . . .
H7 H 0.1348 -0.0667 0.6234 0.051 Uiso 1 1 calc R U . . .
C8 C 0.3273(8) -0.2317(3) 0.6594(2) 0.0517(9) Uani 1 1 d . . . . .
H8 H 0.2266 -0.2771 0.6522 0.062 Uiso 1 1 calc R U . . .
C9 C 0.5586(8) -0.2699(3) 0.6886(2) 0.0536(10) Uani 1 1 d . . . . .
H9 H 0.6358 -0.3448 0.7037 0.064 Uiso 1 1 calc R U . . .
C10 C 0.6536(6) -0.1762(3) 0.6914(2) 0.0438(8) Uani 1 1 d . . . . .
H10 H 0.8026 -0.1784 0.7091 0.053 Uiso 1 1 calc R U . . .
C11 C 0.3260(7) -0.1511(3) 0.8843(2) 0.0489(8) Uani 1 1 d . . . . .
H11 H 0.3500 -0.0793 0.8821 0.059 Uiso 1 1 calc R U . . .
C12 C 0.1186(7) -0.1771(3) 0.8621(3) 0.0509(9) Uani 1 1 d . . . . .
H12 H -0.0175 -0.1260 0.8427 0.061 Uiso 1 1 calc R U . . .
C13 C 0.1561(7) -0.2959(3) 0.8750(3) 0.0538(9) Uani 1 1 d . . . . .
H13 H 0.0482 -0.3362 0.8655 0.065 Uiso 1 1 calc R U . . .
C14 C 0.3833(8) -0.3419(3) 0.9045(2) 0.0570(10) Uani 1 1 d . . . . .
H14 H 0.4522 -0.4179 0.9179 0.068 Uiso 1 1 calc R U . . .
C15 C 0.4905(7) -0.2521(4) 0.9106(2) 0.0534(9) Uani 1 1 d . . . . .
H15 H 0.6414 -0.2589 0.9285 0.064 Uiso 1 1 calc R U . . .
C16 C 0.2530(5) 0.1965(2) 0.7496(2) 0.0325(6) Uani 1 1 d . . . . .
C17 C 0.0471(6) 0.1549(2) 0.7914(2) 0.0368(7) Uani 1 1 d . . . . .
H17 H -0.0758 0.1483 0.7602 0.044 Uiso 1 1 calc R U . . .
C18 C 0.0598(6) 0.1251(3) 0.8884(2) 0.0437(8) Uani 1 1 d . . . . .
H18 H -0.0540 0.0968 0.9319 0.052 Uiso 1 1 calc R U . . .
C19 C 0.2746(7) 0.1458(3) 0.9079(2) 0.0453(8) Uani 1 1 d . . . . .
H19 H 0.3279 0.1330 0.9665 0.054 Uiso 1 1 calc R U . . .
C20 C 0.3962(6) 0.1898(3) 0.8222(2) 0.0381(7) Uani 1 1 d . . . . .
H20 H 0.5429 0.2105 0.8149 0.046 Uiso 1 1 calc R U . . .
C21 C 0.0215(7) 0.4652(3) 0.7227(3) 0.0541(10) Uani 1 1 d . . . . .
H21 H 0.0576 0.4931 0.6595 0.065 Uiso 1 1 calc R U . . .
C22 C -0.1797(6) 0.4230(3) 0.7629(3) 0.0511(9) Uani 1 1 d . . . . .
H22 H -0.3019 0.4175 0.7307 0.061 Uiso 1 1 calc R U . . .
C23 C -0.1692(7) 0.3907(3) 0.8580(3) 0.0570(10) Uani 1 1 d . . . . .
H23 H -0.2832 0.3601 0.9006 0.068 Uiso 1 1 calc R U . . .
C24 C 0.0391(9) 0.4114(3) 0.8796(3) 0.0662(13) Uani 1 1 d . . . . .
H24 H 0.0895 0.3971 0.9390 0.079 Uiso 1 1 calc R U . . .
C25 C 0.1615(7) 0.4581(3) 0.7956(4) 0.0655(13) Uani 1 1 d . . . . .
H25 H 0.3069 0.4800 0.7894 0.079 Uiso 1 1 calc R U . . .

loop_
_atom_site_aniso_label
_atom_site_aniso_U_11
_atom_site_aniso_U_22
_atom_site_aniso_U_33
_atom_site_aniso_U_23
_atom_site_aniso_U_13
_atom_site_aniso_U_12
Fe1 0.0430(3) 0.0279(2) 0.0309(2) -0.01245(17) 0.00351(18) -0.00345(18)
Fe2 0.0384(2) 0.0249(2) 0.0278(2) -0.01061(16) 0.00173(17) -0.00216(17)
N1 0.097(3) 0.0349(16) 0.0433(17) -0.0183(14) 0.0214(18) -0.0296(17)
O1 0.0495(15) 0.0504(15) 0.082(2) -0.0311(14) -0.0133(14) -0.0097(12)
O2 0.149(4) 0.0546(19) 0.0581(19) -0.0021(15) -0.031(2) -0.026(2)
O3 0.118(3) 0.111(3) 0.101(3) -0.056(2) 0.059(3) -0.043(3)
C1 0.0435(17) 0.0337(15) 0.0346(15) -0.0152(13) 0.0075(13) -0.0102(13)
C2 0.0492(18) 0.0284(14) 0.0314(15) -0.0130(12) 0.0090(13) -0.0083(13)
C3 0.0513(19) 0.0301(15) 0.0323(15) -0.0124(12) 0.0038(13) -0.0033(13)
C4 0.075(3) 0.0382(18) 0.0373(17) -0.0145(14) 0.0110(17) -0.0202(17)
C5 0.081(3) 0.0353(17) 0.0363(17) -0.0128(14) -0.0040(17) -0.0034(17)
C6 0.0409(16) 0.0307(15) 0.0296(14) -0.0127(12) 0.0050(12) -0.0045(12)
C7 0.059(2) 0.0357(16) 0.0339(16) -0.0129(13) -0.0044(14) -0.0111(15)
C8 0.084(3) 0.0392(18) 0.0402(18) -0.0206(15) 0.0018(18) -0.0203(18)
C9 0.083(3) 0.0321(17) 0.0434(19) -0.0190(15) 0.0189(19) 0.0004(17)
C10 0.0463(19) 0.0389(17) 0.0418(17) -0.0164(14) 0.0108(14) 0.0027(14)
C11 0.066(2) 0.049(2) 0.0379(18) -0.0243(16) 0.0065(16) -0.0095(17)
C12 0.050(2) 0.056(2) 0.047(2) -0.0245(17) 0.0126(16) -0.0028(17)
C13 0.063(2) 0.052(2) 0.047(2) -0.0186(17) 0.0158(18) -0.0233(19)
C14 0.088(3) 0.0365(18) 0.0331(17) -0.0045(14) 0.0087(18) 0.0008(19)
C15 0.056(2) 0.066(2) 0.0321(17) -0.0156(17) -0.0033(15) -0.0009(19)
C16 0.0429(17) 0.0226(13) 0.0311(14) -0.0112(11) 0.0026(12) -0.0024(12)
C17 0.0431(17) 0.0258(14) 0.0407(16) -0.0121(13) -0.0008(13) -0.0057(12)
C18 0.057(2) 0.0265(15) 0.0373(17) -0.0051(13) 0.0113(15) -0.0042(14)
C19 0.065(2) 0.0353(17) 0.0300(15) -0.0108(13) -0.0099(15) 0.0070(15)
C20 0.0367(16) 0.0344(16) 0.0434(17) -0.0172(14) -0.0024(13) 0.0001(13)
C21 0.078(3) 0.0264(16) 0.0437(19) -0.0064(14) 0.0140(18) 0.0075(16)
C22 0.048(2) 0.0382(18) 0.069(2) -0.0265(17) -0.0116(18) 0.0087(15)
C23 0.064(3) 0.0388(19) 0.062(2) -0.0206(17) 0.020(2) 0.0037(17)
C24 0.103(4) 0.049(2) 0.054(2) -0.0342(19) -0.023(2) 0.017(2)
C25 0.044(2) 0.0364(19) 0.125(4) -0.042(2) -0.001(2) -0.0063(16)

loop_
_atom_type_symbol
_atom_type_description
_atom_type_scat_dispersion_real
_atom_type_scat_dispersion_imag
_atom_type_scat_source
C C 0.0033 0.0016 'International Tables Vol C Tables 4.2.6.8 and 6.1.1.4'
H H 0.0000 0.0000 'International Tables Vol C Tables 4.2.6.8 and 6.1.1.4'
N N 0.0061 0.0033 'International Tables Vol C Tables 4.2.6.8 and 6.1.1.4'
O O 0.0106 0.0060 'International Tables Vol C Tables 4.2.6.8 and 6.1.1.4'
Fe Fe 0.3463 0.8444 'International Tables Vol C Tables 4.2.6.8 and 6.1.1.4'

loop_
_geom_angle_atom_site_label_1
_geom_angle_atom_site_label_2
_geom_angle_atom_site_label_3
_geom_angle
_geom_angle_site_symmetry_1
_geom_angle_site_symmetry_3
_geom_angle_publ_flag
C14 Fe1 C10 123.88(16) . . ?
C14 Fe1 C6 162.01(16) . . ?
C10 Fe1 C6 41.37(12) . . ?
C14 Fe1 C7 154.85(16) . . ?
C10 Fe1 C7 69.25(15) . . ?
C6 Fe1 C7 41.23(13) . . ?
C14 Fe1 C13 40.33(17) . . ?
C10 Fe1 C13 159.82(15) . . ?
C6 Fe1 C13 156.81(15) . . ?
C7 Fe1 C13 120.33(16) . . ?
C14 Fe1 C15 40.96(16) . . ?
C10 Fe1 C15 107.94(16) . . ?
C6 Fe1 C15 125.49(15) . . ?
C7 Fe1 C15 162.69(15) . . ?
C13 Fe1 C15 68.31(17) . . ?
C14 Fe1 C9 106.87(15) . . ?
C10 Fe1 C9 40.46(15) . . ?
C6 Fe1 C9 68.41(13) . . ?
C7 Fe1 C9 68.07(15) . . ?
C13 Fe1 C9 123.25(15) . . ?
C15 Fe1 C9 121.60(17) . . ?
C14 Fe1 C11 68.21(15) . . ?
C10 Fe1 C11 122.82(15) . . ?
C6 Fe1 C11 109.13(13) . . ?
C7 Fe1 C11 125.76(14) . . ?
C13 Fe1 C11 68.05(15) . . ?
C15 Fe1 C11 40.38(15) . . ?
C9 Fe1 C11 157.60(18) . . ?
C14 Fe1 C8 119.90(15) . . ?
C10 Fe1 C8 68.54(16) . . ?
C6 Fe1 C8 68.53(13) . . ?
C7 Fe1 C8 40.29(13) . . ?
C13 Fe1 C8 106.38(16) . . ?
C15 Fe1 C8 156.04(16) . . ?
C9 Fe1 C8 40.37(17) . . ?
C11 Fe1 C8 161.31(17) . . ?
C14 Fe1 C12 68.26(16) . . ?
C10 Fe1 C12 158.15(15) . . ?
C6 Fe1 C12 122.07(14) . . ?
C7 Fe1 C12 107.67(16) . . ?
C13 Fe1 C12 40.72(15) . . ?
C15 Fe1 C12 68.20(16) . . ?
C9 Fe1 C12 160.14(17) . . ?
C11 Fe1 C12 40.35(15) . . ?
C8 Fe1 C12 123.94(17) . . ?
C22 Fe2 C24 66.69(16) . . ?
C22 Fe2 C25 67.20(16) . . ?
C24 Fe2 C25 40.40(19) . . ?
C22 Fe2 C19 158.11(16) . . ?
C24 Fe2 C19 107.95(15) . . ?
C25 Fe2 C19 123.55(17) . . ?
C22 Fe2 C23 39.44(16) . . ?
C24 Fe2 C23 39.63(18) . . ?
C25 Fe2 C23 67.18(17) . . ?
C19 Fe2 C23 122.88(15) . . ?
C22 Fe2 C18 122.68(16) . . ?
C24 Fe2 C18 121.61(17) . . ?
C25 Fe2 C18 158.04(18) . . ?
C19 Fe2 C18 40.32(15) . . ?
C23 Fe2 C18 106.96(15) . . ?
C22 Fe2 C21 39.74(16) . . ?
C24 Fe2 C21 67.49(16) . . ?
C25 Fe2 C21 40.45(18) . . ?
C19 Fe2 C21 160.17(17) . . ?
C23 Fe2 C21 66.81(15) . . ?
C18 Fe2 C21 158.83(17) . . ?
C22 Fe2 C16 123.49(14) . . ?
C24 Fe2 C16 161.35(18) . . ?
C25 Fe2 C16 125.16(16) . . ?
C19 Fe2 C16 68.46(12) . . ?
C23 Fe2 C16 157.80(16) . . ?
C18 Fe2 C16 68.31(12) . . ?
C21 Fe2 C16 109.30(13) . . ?
C22 Fe2 C20 159.76(15) . . ?
C24 Fe2 C20 124.71(17) . . ?
C25 Fe2 C20 109.46(15) . . ?
C19 Fe2 C20 40.76(13) . . ?
C23 Fe2 C20 159.66(16) . . ?
C18 Fe2 C20 68.21(14) . . ?
C21 Fe2 C20 124.66(15) . . ?
C16 Fe2 C20 40.71(12) . . ?
C22 Fe2 C17 108.28(14) . . ?
C24 Fe2 C17 156.85(18) . . ?
C25 Fe2 C17 160.87(18) . . ?
C19 Fe2 C17 67.76(13) . . ?
C23 Fe2 C17 122.05(16) . . ?
C18 Fe2 C17 40.34(13) . . ?
C21 Fe2 C17 124.20(15) . . ?
C16 Fe2 C17 40.42(12) . . ?
C20 Fe2 C17 67.92(13) . . ?
O2 N1 O3 123.5(4) . . ?
O2 N1 C4 120.1(4) . . ?
O3 N1 C4 116.4(4) . . ?
O1 C1 C6 121.4(3) . . ?
O1 C1 C2 119.8(3) . . ?
C6 C1 C2 118.8(3) . . ?
C5 C2 C1 121.7(3) . . ?
C5 C2 C3 119.1(3) . . ?
C1 C2 C3 118.9(3) . . ?
C4 C3 C16 110.1(3) . . ?
C4 C3 C2 112.4(3) . . ?
C16 C3 C2 112.8(2) . . ?
C4 C3 H3 107.1 . . ?
C16 C3 H3 107.1 . . ?
C2 C3 H3 107.1 . . ?
N1 C4 C3 113.3(3) . . ?
N1 C4 H4A 108.9 . . ?
C3 C4 H4A 108.9 . . ?
N1 C4 H4B 108.9 . . ?
C3 C4 H4B 108.9 . . ?
H4A C4 H4B 107.7 . . ?
C2 C5 H5A 120.0 . . ?
C2 C5 H5B 120.0 . . ?
H5A C5 H5B 120.0 . . ?
C7 C6 C10 107.3(3) . . ?
C7 C6 C1 129.3(3) . . ?
C10 C6 C1 123.3(3) . . ?
C7 C6 Fe1 69.44(17) . . ?
C10 C6 Fe1 69.24(17) . . ?
C1 C6 Fe1 123.0(2) . . ?
C8 C7 C6 108.1(3) . . ?
C8 C7 Fe1 70.4(2) . . ?
C6 C7 Fe1 69.33(18) . . ?
C8 C7 H7 125.9 . . ?
C6 C7 H7 125.9 . . ?
Fe1 C7 H7 125.9 . . ?
C7 C8 C9 108.1(3) . . ?
C7 C8 Fe1 69.31(19) . . ?
C9 C8 Fe1 69.6(2) . . ?
C7 C8 H8 125.9 . . ?
C9 C8 H8 125.9 . . ?
Fe1 C8 H8 126.7 . . ?
C10 C9 C8 109.1(3) . . ?
C10 C9 Fe1 69.31(18) . . ?
C8 C9 Fe1 70.0(2) . . ?
C10 C9 H9 125.5 . . ?
C8 C9 H9 125.5 . . ?
Fe1 C9 H9 126.8 . . ?
C9 C10 C6 107.3(3) . . ?
C9 C10 Fe1 70.2(2) . . ?
C6 C10 Fe1 69.39(17) . . ?
C9 C10 H10 126.3 . . ?
C6 C10 H10 126.3 . . ?
Fe1 C10 H10 125.6 . . ?
C15 C11 C12 108.6(3) . . ?
C15 C11 Fe1 69.5(2) . . ?
C12 C11 Fe1 69.91(19) . . ?
C15 C11 H11 125.7 . . ?
C12 C11 H11 125.7 . . ?
Fe1 C11 H11 126.4 . . ?
C11 C12 C13 107.4(3) . . ?
C11 C12 Fe1 69.7(2) . . ?
C13 C12 Fe1 69.1(2) . . ?
C11 C12 H12 126.3 . . ?
C13 C12 H12 126.3 . . ?
Fe1 C12 H12 126.5 . . ?
C14 C13 C12 108.4(4) . . ?
C14 C13 Fe1 69.6(2) . . ?
C12 C13 Fe1 70.2(2) . . ?
C14 C13 H13 125.8 . . ?
C12 C13 H13 125.8 . . ?
Fe1 C13 H13 126.0 . . ?
C13 C14 C15 108.2(3) . . ?
C13 C14 Fe1 70.1(2) . . ?
C15 C14 Fe1 69.9(2) . . ?
C13 C14 H14 125.9 . . ?
C15 C14 H14 125.9 . . ?
Fe1 C14 H14 125.7 . . ?
C11 C15 C14 107.5(4) . . ?
C11 C15 Fe1 70.1(2) . . ?
C14 C15 Fe1 69.1(2) . . ?
C11 C15 H15 126.3 . . ?
C14 C15 H15 126.3 . . ?
Fe1 C15 H15 126.1 . . ?
C17 C16 C20 107.5(3) . . ?
C17 C16 C3 122.5(3) . . ?
C20 C16 C3 130.0(3) . . ?
C17 C16 Fe2 70.06(17) . . ?
C20 C16 Fe2 69.68(17) . . ?
C3 C16 Fe2 125.2(2) . . ?
C18 C17 C16 108.5(3) . . ?
C18 C17 Fe2 69.44(18) . . ?
C16 C17 Fe2 69.52(17) . . ?
C18 C17 H17 125.7 . . ?
C16 C17 H17 125.7 . . ?
Fe2 C17 H17 126.9 . . ?
C19 C18 C17 108.1(3) . . ?
C19 C18 Fe2 69.80(18) . . ?
C17 C18 Fe2 70.22(17) . . ?
C19 C18 H18 126.0 . . ?
C17 C18 H18 126.0 . . ?
Fe2 C18 H18 125.6 . . ?
C18 C19 C20 108.2(3) . . ?
C18 C19 Fe2 69.88(18) . . ?
C20 C19 Fe2 69.81(18) . . ?
C18 C19 H19 125.9 . . ?
C20 C19 H19 125.9 . . ?
Fe2 C19 H19 126.0 . . ?
C16 C20 C19 107.7(3) . . ?
C16 C20 Fe2 69.62(17) . . ?
C19 C20 Fe2 69.43(18) . . ?
C16 C20 H20 126.1 . . ?
C19 C20 H20 126.1 . . ?
Fe2 C20 H20 126.4 . . ?
C22 C21 C25 107.4(3) . . ?
C22 C21 Fe2 69.9(2) . . ?
C25 C21 Fe2 69.6(2) . . ?
C22 C21 H21 126.3 . . ?
C25 C21 H21 126.3 . . ?
Fe2 C21 H21 125.8 . . ?
C23 C22 C21 109.0(4) . . ?
C23 C22 Fe2 70.4(2) . . ?
C21 C22 Fe2 70.4(2) . . ?
C23 C22 H22 125.5 . . ?
C21 C22 H22 125.5 . . ?
Fe2 C22 H22 125.3 . . ?
C22 C23 C24 108.6(4) . . ?
C22 C23 Fe2 70.2(2) . . ?
C24 C23 Fe2 70.1(2) . . ?
C22 C23 H23 125.7 . . ?
C24 C23 H23 125.7 . . ?
Fe2 C23 H23 125.6 . . ?
C23 C24 C25 107.9(4) . . ?
C23 C24 Fe2 70.3(2) . . ?
C25 C24 Fe2 69.8(2) . . ?
C23 C24 H24 126.0 . . ?
C25 C24 H24 126.0 . . ?
Fe2 C24 H24 125.5 . . ?
C24 C25 C21 107.1(4) . . ?
C24 C25 Fe2 69.8(2) . . ?
C21 C25 Fe2 69.9(2) . . ?
C24 C25 H25 126.5 . . ?
C21 C25 H25 126.5 . . ?
Fe2 C25 H25 125.4 . . ?

loop_
_geom_bond_atom_site_label_1
_geom_bond_atom_site_label_2
_geom_bond_distance
_geom_bond_site_symmetry_2
_geom_bond_publ_flag
Fe1 C14 2.028(3) . ?
Fe1 C10 2.030(3) . ?
Fe1 C6 2.032(3) . ?
Fe1 C7 2.034(3) . ?
Fe1 C13 2.034(4) . ?
Fe1 C15 2.039(3) . ?
Fe1 C9 2.042(3) . ?
Fe1 C11 2.047(3) . ?
Fe1 C8 2.048(3) . ?
Fe1 C12 2.049(3) . ?
Fe2 C22 2.039(3) . ?
Fe2 C24 2.040(4) . ?
Fe2 C25 2.041(4) . ?
Fe2 C19 2.041(3) . ?
Fe2 C23 2.042(4) . ?
Fe2 C18 2.043(3) . ?
Fe2 C21 2.046(3) . ?
Fe2 C16 2.046(3) . ?
Fe2 C20 2.046(3) . ?
Fe2 C17 2.053(3) . ?
N1 O2 1.187(5) . ?
N1 O3 1.213(5) . ?
N1 C4 1.491(4) . ?
O1 C1 1.213(4) . ?
C1 C6 1.478(4) . ?
C1 C2 1.496(4) . ?
C2 C5 1.319(5) . ?
C2 C3 1.525(4) . ?
C3 C4 1.502(5) . ?
C3 C16 1.518(4) . ?
C3 H3 0.9800 . ?
C4 H4A 0.9700 . ?
C4 H4B 0.9700 . ?
C5 H5A 0.9300 . ?
C5 H5B 0.9300 . ?
C6 C7 1.432(5) . ?
C6 C10 1.435(4) . ?
C7 C8 1.406(5) . ?
C7 H7 0.9300 . ?
C8 C9 1.411(6) . ?
C8 H8 0.9300 . ?
C9 C10 1.408(5) . ?
C9 H9 0.9300 . ?
C10 H10 0.9300 . ?
C11 C15 1.410(5) . ?
C11 C12 1.413(5) . ?
C11 H11 0.9300 . ?
C12 C13 1.421(5) . ?
C12 H12 0.9300 . ?
C13 C14 1.400(6) . ?
C13 H13 0.9300 . ?
C14 C15 1.423(6) . ?
C14 H14 0.9300 . ?
C15 H15 0.9300 . ?
C16 C17 1.416(4) . ?
C16 C20 1.423(4) . ?
C17 C18 1.412(4) . ?
C17 H17 0.9300 . ?
C18 C19 1.408(5) . ?
C18 H18 0.9300 . ?
C19 C20 1.424(5) . ?
C19 H19 0.9300 . ?
C20 H20 0.9300 . ?
C21 C22 1.388(6) . ?
C21 C25 1.413(6) . ?
C21 H21 0.9300 . ?
C22 C23 1.377(5) . ?
C22 H22 0.9300 . ?
C23 C24 1.384(6) . ?
C23 H23 0.9300 . ?
C24 C25 1.409(6) . ?
C24 H24 0.9300 . ?
C25 H25 0.9300 . ?

loop_
_geom_torsion_atom_site_label_1
_geom_torsion_atom_site_label_2
_geom_torsion_atom_site_label_3
_geom_torsion_atom_site_label_4
_geom_torsion
_geom_torsion_site_symmetry_1
_geom_torsion_site_symmetry_2
_geom_torsion_site_symmetry_3
_geom_torsion_site_symmetry_4
_geom_torsion_publ_flag
O1 C1 C2 C5 143.5(4) . . . . ?
C6 C1 C2 C5 -35.5(4) . . . . ?
O1 C1 C2 C3 -30.2(4) . . . . ?
C6 C1 C2 C3 150.9(3) . . . . ?
C5 C2 C3 C4 -99.6(4) . . . . ?
C1 C2 C3 C4 74.2(4) . . . . ?
C5 C2 C3 C16 135.2(3) . . . . ?
C1 C2 C3 C16 -51.0(4) . . . . ?
O2 N1 C4 C3 50.3(4) . . . . ?
O3 N1 C4 C3 -131.6(4) . . . . ?
C16 C3 C4 N1 -174.6(3) . . . . ?
C2 C3 C4 N1 58.7(4) . . . . ?
O1 C1 C6 C7 164.4(3) . . . . ?
C2 C1 C6 C7 -16.7(5) . . . . ?
O1 C1 C6 C10 -10.5(5) . . . . ?
C2 C1 C6 C10 168.4(3) . . . . ?
O1 C1 C6 Fe1 74.9(4) . . . . ?
C2 C1 C6 Fe1 -106.1(3) . . . . ?
C10 C6 C7 C8 -0.9(4) . . . . ?
C1 C6 C7 C8 -176.4(3) . . . . ?
Fe1 C6 C7 C8 -60.0(2) . . . . ?
C10 C6 C7 Fe1 59.1(2) . . . . ?
C1 C6 C7 Fe1 -116.4(3) . . . . ?
C6 C7 C8 C9 0.3(4) . . . . ?
Fe1 C7 C8 C9 -58.9(2) . . . . ?
C6 C7 C8 Fe1 59.3(2) . . . . ?
C7 C8 C9 C10 0.3(4) . . . . ?
Fe1 C8 C9 C10 -58.4(2) . . . . ?
C7 C8 C9 Fe1 58.8(2) . . . . ?
C8 C9 C10 C6 -0.8(4) . . . . ?
Fe1 C9 C10 C6 -59.7(2) . . . . ?
C8 C9 C10 Fe1 58.9(2) . . . . ?
C7 C6 C10 C9 1.0(3) . . . . ?
C1 C6 C10 C9 176.9(3) . . . . ?
Fe1 C6 C10 C9 60.3(2) . . . . ?
C7 C6 C10 Fe1 -59.2(2) . . . . ?
C1 C6 C10 Fe1 116.6(3) . . . . ?
C15 C11 C12 C13 0.1(4) . . . . ?
Fe1 C11 C12 C13 59.0(2) . . . . ?
C15 C11 C12 Fe1 -58.9(2) . . . . ?
C11 C12 C13 C14 -0.1(4) . . . . ?
Fe1 C12 C13 C14 59.3(3) . . . . ?
C11 C12 C13 Fe1 -59.4(2) . . . . ?
C12 C13 C14 C15 0.1(4) . . . . ?
Fe1 C13 C14 C15 59.8(2) . . . . ?
C12 C13 C14 Fe1 -59.7(2) . . . . ?
C12 C11 C15 C14 0.0(4) . . . . ?
Fe1 C11 C15 C14 -59.2(2) . . . . ?
C12 C11 C15 Fe1 59.2(2) . . . . ?
C13 C14 C15 C11 0.0(4) . . . . ?
Fe1 C14 C15 C11 59.9(2) . . . . ?
C13 C14 C15 Fe1 -59.9(2) . . . . ?
C4 C3 C16 C17 161.7(3) . . . . ?
C2 C3 C16 C17 -71.8(4) . . . . ?
C4 C3 C16 C20 -17.8(4) . . . . ?
C2 C3 C16 C20 108.7(4) . . . . ?
C4 C3 C16 Fe2 74.4(3) . . . . ?
C2 C3 C16 Fe2 -159.2(2) . . . . ?
C20 C16 C17 C18 1.2(3) . . . . ?
C3 C16 C17 C18 -178.4(3) . . . . ?
Fe2 C16 C17 C18 -58.6(2) . . . . ?
C20 C16 C17 Fe2 59.9(2) . . . . ?
C3 C16 C17 Fe2 -119.7(3) . . . . ?
C16 C17 C18 C19 -1.1(3) . . . . ?
Fe2 C17 C18 C19 -59.8(2) . . . . ?
C16 C17 C18 Fe2 58.7(2) . . . . ?
C17 C18 C19 C20 0.5(4) . . . . ?
Fe2 C18 C19 C20 -59.5(2) . . . . ?
C17 C18 C19 Fe2 60.0(2) . . . . ?
C17 C16 C20 C19 -0.9(3) . . . . ?
C3 C16 C20 C19 178.6(3) . . . . ?
Fe2 C16 C20 C19 59.2(2) . . . . ?
C17 C16 C20 Fe2 -60.1(2) . . . . ?
C3 C16 C20 Fe2 119.4(3) . . . . ?
C18 C19 C20 C16 0.3(4) . . . . ?
Fe2 C19 C20 C16 -59.3(2) . . . . ?
C18 C19 C20 Fe2 59.6(2) . . . . ?
C25 C21 C22 C23 0.3(4) . . . . ?
Fe2 C21 C22 C23 60.1(2) . . . . ?
C25 C21 C22 Fe2 -59.7(2) . . . . ?
C21 C22 C23 C24 -0.3(4) . . . . ?
Fe2 C22 C23 C24 59.8(3) . . . . ?
C21 C22 C23 Fe2 -60.1(2) . . . . ?
C22 C23 C24 C25 0.1(4) . . . . ?
Fe2 C23 C24 C25 59.9(3) . . . . ?
C22 C23 C24 Fe2 -59.8(3) . . . . ?
C23 C24 C25 C21 0.1(4) . . . . ?
Fe2 C24 C25 C21 60.3(2) . . . . ?
C23 C24 C25 Fe2 -60.2(3) . . . . ?
C22 C21 C25 C24 -0.3(4) . . . . ?
Fe2 C21 C25 C24 -60.2(3) . . . . ?
C22 C21 C25 Fe2 59.9(2) . . . . ?
